data_7242104
loop_
_publ_author_name
'Basak, Tanmoy'
'G\'omez-Garc\'ia, Carlos J.'
'Gomila, Rosa M.'
'Frontera, Antonio'
'Chattopadhyay, Shouvik'

_publ_section_title
;
 Hydrogen bond mediated intermolecular magnetic coupling in mononuclear
 high spin iron(iii) Schiff base complexes: synthesis, structure and
 magnetic study with theoretical insight
;
_journal_issue 6
_journal_name_full 'RSC Advances'
_journal_page_first 3315
_journal_page_last 3323
_journal_paper_doi 10.1039/D0RA09425K
_journal_volume 11
_journal_year 2021
_chemical_formula_sum 'C14 H18 Fe N5 O S2'
_chemical_formula_weight 392.30
_space_group_crystal_system monoclinic
_space_group_IT_number 14
_space_group_name_Hall '-P 2yn'
_space_group_name_H-M_alt 'P 1 21/n 1'
_atom_sites_solution_hydrogens mixed
_audit_creation_method SHELXL-2018/1
_audit_update_record
;
2020-10-09 deposited with the CCDC.	2020-12-26 downloaded from the CCDC.
;
_cell_angle_alpha 90
_cell_angle_beta 112.592(2)
_cell_angle_gamma 90
_cell_formula_units_Z 4
_cell_length_a 11.6962(10)
_cell_length_b 12.7639(10)
_cell_length_c 12.7562(10)
_cell_measurement_reflns_used 900
_cell_measurement_temperature 273(2)
_cell_measurement_theta_max 25.27
_cell_measurement_theta_min 2.06
_cell_volume 1758.2(2)
_computing_structure_refinement 'SHELXL-2018/1 (Sheldrick, 2018)'
_computing_structure_solution 'SHELXT 2014/5 (Sheldrick, 2014)'
_diffrn_ambient_temperature 273(2)
_diffrn_measured_fraction_theta_full 0.997
_diffrn_measured_fraction_theta_max 0.996
_diffrn_measurement_device_type 'BRUKER D8 QUEST AREA DETECTOR'
_diffrn_radiation_type MoK\a
_diffrn_radiation_wavelength 0.71073
_diffrn_reflns_av_R_equivalents 0.0365
_diffrn_reflns_av_unetI/netI 0.0240
_diffrn_reflns_Laue_measured_fraction_full 0.997
_diffrn_reflns_Laue_measured_fraction_max 0.996
_diffrn_reflns_limit_h_max 15
_diffrn_reflns_limit_h_min -14
_diffrn_reflns_limit_k_max 16
_diffrn_reflns_limit_k_min -16
_diffrn_reflns_limit_l_max 16
_diffrn_reflns_limit_l_min -16
_diffrn_reflns_number 24912
_diffrn_reflns_point_group_measured_fraction_full 0.997
_diffrn_reflns_point_group_measured_fraction_max 0.996
_diffrn_reflns_theta_full 25.242
_diffrn_reflns_theta_max 27.155
_diffrn_reflns_theta_min 2.353
_exptl_absorpt_coefficient_mu 1.105
_exptl_absorpt_correction_type multi-scan
_exptl_absorpt_process_details SADABS
_exptl_crystal_colour black
_exptl_crystal_density_diffrn 1.474
_exptl_crystal_description block
_exptl_crystal_F_000 812
_exptl_crystal_size_max 0.6
_exptl_crystal_size_mid 0.4
_exptl_crystal_size_min 0.2
_exptl_transmission_factor_max 0.800
_exptl_transmission_factor_min 0.690
_refine_diff_density_max 0.331
_refine_diff_density_min -0.343
_refine_diff_density_rms 0.116
_refine_ls_extinction_method none
_refine_ls_goodness_of_fit_ref 1.133
_refine_ls_hydrogen_treatment mixed
_refine_ls_matrix_type full
_refine_ls_number_parameters 221
_refine_ls_number_reflns 3891
_refine_ls_number_restraints 0
_refine_ls_restrained_S_all 1.133
_refine_ls_R_factor_all 0.0498
_refine_ls_R_factor_gt 0.0371
_refine_ls_shift/su_max 0.001
_refine_ls_shift/su_mean 0.000
_refine_ls_structure_factor_coef Fsqd
_refine_ls_weighting_details 'w=1/[\s^2^(Fo^2^)+(0.0571P)^2^+0.4412P] where P=(Fo^2^+2Fc^2^)/3'
_refine_ls_weighting_scheme calc
_refine_ls_wR_factor_gt 0.1053
_refine_ls_wR_factor_ref 0.1144
_reflns_Friedel_coverage 0.000
_reflns_number_gt 3167
_reflns_number_total 3891
_reflns_threshold_expression 'I > 2\s(I)'
_cod_data_source_file d0ra09425k2.cif
_cod_data_source_block shelx
_cod_original_sg_symbol_H-M 'P 21/n'
_cod_database_code 7242104
_shelx_shelxl_version_number 2018/1
_shelx_space_group_comment
;
The symmetry employed for this shelxl refinement is uniquely defined
by the following loop, which should always be used as a source of
symmetry information in preference to the above space-group names.
They are only intended as comments.
;

loop_
_space_group_symop_operation_xyz
'x, y, z'
'-x+1/2, y+1/2, -z+1/2'
'-x, -y, -z'
'x-1/2, -y-1/2, z-1/2'

loop_
_atom_site_label
_atom_site_type_symbol
_atom_site_fract_x
_atom_site_fract_y
_atom_site_fract_z
_atom_site_U_iso_or_equiv
_atom_site_adp_type
_atom_site_occupancy
_atom_site_site_symmetry_order
_atom_site_calc_flag
_atom_site_refinement_flags_posn
_atom_site_refinement_flags_adp
_atom_site_refinement_flags_occupancy
_atom_site_disorder_assembly
_atom_site_disorder_group
Fe1 Fe 0.35774(3) 0.61294(2) 0.74105(3) 0.04433(13) Uani 1 1 d . . . . .
S1 S 0.56532(8) 0.28615(6) 0.86786(7) 0.0720(2) Uani 1 1 d . . . . .
S2 S 0.12820(8) 0.46323(8) 0.94187(7) 0.0792(3) Uani 1 1 d . . . . .
O1 O 0.25695(17) 0.55979(15) 0.59992(15) 0.0582(5) Uani 1 1 d . . . . .
N3 N 0.47980(18) 0.66597(14) 0.66273(18) 0.0485(5) Uani 1 1 d . . . . .
N2 N 0.4850(2) 0.70942(16) 0.8742(2) 0.0535(5) Uani 1 1 d . . . . .
N1 N 0.2598(3) 0.76065(19) 0.7137(2) 0.0564(6) Uani 1 1 d . . . . .
N4 N 0.4691(2) 0.48479(17) 0.8106(2) 0.0617(6) Uani 1 1 d . . . . .
N5 N 0.2508(2) 0.56865(19) 0.8271(2) 0.0625(6) Uani 1 1 d . . . . .
C12 C 0.2676(2) 0.54906(17) 0.5009(2) 0.0466(5) Uani 1 1 d . . . . .
C11 C 0.1762(3) 0.4905(2) 0.4179(2) 0.0572(6) Uani 1 1 d . . . . .
H17 H 0.113977 0.459242 0.435503 0.069 Uiso 1 1 calc R U . . .
C10 C 0.1760(3) 0.4782(2) 0.3110(2) 0.0695(8) Uani 1 1 d . . . . .
H1 H 0.114258 0.438831 0.257074 0.083 Uiso 1 1 calc R U . . .
C9 C 0.2666(4) 0.5237(3) 0.2844(3) 0.0798(10) Uani 1 1 d . . . . .
H16 H 0.266482 0.516175 0.211858 0.096 Uiso 1 1 calc R U . . .
C8 C 0.3579(3) 0.5808(3) 0.3646(3) 0.0700(8) Uani 1 1 d . . . . .
H8 H 0.419462 0.610474 0.344828 0.084 Uiso 1 1 calc R U . . .
C7 C 0.3627(2) 0.59642(19) 0.4750(2) 0.0503(6) Uani 1 1 d . . . . .
C5 C 0.4643(2) 0.65864(18) 0.5565(2) 0.0522(6) Uani 1 1 d . . . . .
C4 C 0.5868(3) 0.7255(2) 0.7402(3) 0.0646(7) Uani 1 1 d . . . . .
H12 H 0.573039 0.799871 0.724897 0.077 Uiso 1 1 calc R U . . .
H11 H 0.660725 0.705705 0.727803 0.077 Uiso 1 1 calc R U . . .
C3 C 0.6051(3) 0.7034(2) 0.8623(3) 0.0675(8) Uani 1 1 d . . . . .
H10 H 0.640522 0.634126 0.883939 0.081 Uiso 1 1 calc R U . . .
H9 H 0.661935 0.754186 0.912068 0.081 Uiso 1 1 calc R U . . .
C2 C 0.4386(3) 0.8180(2) 0.8713(3) 0.0608(7) Uani 1 1 d . . . . .
H3 H 0.467191 0.861644 0.824061 0.073 Uiso 1 1 calc R U . . .
H6 H 0.469557 0.847217 0.947339 0.073 Uiso 1 1 calc R U . . .
C1 C 0.2993(3) 0.8155(2) 0.8239(2) 0.0611(7) Uani 1 1 d . . . . .
H5 H 0.269923 0.778399 0.875106 0.073 Uiso 1 1 calc R U . . .
H4 H 0.266189 0.886095 0.813528 0.073 Uiso 1 1 calc R U . . .
C6 C 0.5510(3) 0.7157(3) 0.5131(3) 0.0815(10) Uani 1 1 d . . . . .
H15 H 0.576063 0.780834 0.553052 0.122 Uiso 1 1 calc R U . . .
H13 H 0.509042 0.729357 0.433366 0.122 Uiso 1 1 calc R U . . .
H14 H 0.622634 0.673192 0.525320 0.122 Uiso 1 1 calc R U . . .
C13 C 0.5088(2) 0.4033(2) 0.8353(2) 0.0508(6) Uani 1 1 d . . . . .
C14 C 0.1999(2) 0.5248(2) 0.8752(2) 0.0504(6) Uani 1 1 d . . . . .
H2 H 0.493(3) 0.683(2) 0.933(3) 0.062(9) Uiso 1 1 d . . . . .
H1N H 0.279(3) 0.804(2) 0.661(3) 0.062(8) Uiso 1 1 d . . . . .
H2N H 0.192(3) 0.745(3) 0.686(3) 0.066(10) Uiso 1 1 d . . . . .

loop_
_atom_site_aniso_label
_atom_site_aniso_U_11
_atom_site_aniso_U_22
_atom_site_aniso_U_33
_atom_site_aniso_U_23
_atom_site_aniso_U_13
_atom_site_aniso_U_12
Fe1 0.0528(2) 0.03187(19) 0.0514(2) -0.00268(12) 0.02343(16) -0.00267(13)
S1 0.0857(6) 0.0509(4) 0.0844(5) 0.0227(3) 0.0381(4) 0.0214(4)
S2 0.0737(5) 0.1011(7) 0.0680(5) 0.0135(4) 0.0328(4) -0.0178(5)
O1 0.0690(12) 0.0577(11) 0.0542(10) -0.0105(8) 0.0306(9) -0.0219(9)
N3 0.0485(11) 0.0339(10) 0.0681(13) -0.0003(9) 0.0279(10) 0.0007(8)
N2 0.0615(13) 0.0388(11) 0.0550(13) -0.0034(9) 0.0168(10) -0.0013(9)
N1 0.0603(15) 0.0448(12) 0.0621(14) 0.0019(10) 0.0213(12) 0.0055(11)
N4 0.0704(15) 0.0410(11) 0.0800(16) 0.0044(10) 0.0359(13) 0.0056(11)
N5 0.0757(15) 0.0543(13) 0.0698(14) -0.0026(11) 0.0418(13) -0.0064(12)
C12 0.0598(14) 0.0315(10) 0.0501(13) 0.0014(9) 0.0229(11) 0.0066(10)
C11 0.0673(17) 0.0423(13) 0.0573(15) -0.0004(11) 0.0188(13) 0.0024(12)
C10 0.083(2) 0.0599(17) 0.0542(16) -0.0075(13) 0.0138(15) 0.0150(15)
C9 0.094(2) 0.098(3) 0.0515(17) -0.0008(16) 0.0328(17) 0.018(2)
C8 0.078(2) 0.080(2) 0.0650(18) 0.0090(15) 0.0409(16) 0.0145(17)
C7 0.0598(15) 0.0420(12) 0.0557(14) 0.0093(10) 0.0294(12) 0.0151(11)
C5 0.0559(14) 0.0379(12) 0.0748(17) 0.0091(11) 0.0383(13) 0.0093(11)
C4 0.0537(15) 0.0513(15) 0.095(2) -0.0127(14) 0.0352(15) -0.0112(13)
C3 0.0524(15) 0.0507(16) 0.085(2) -0.0100(13) 0.0103(14) -0.0040(12)
C2 0.0801(19) 0.0374(12) 0.0669(16) -0.0098(11) 0.0305(14) -0.0020(13)
C1 0.0788(19) 0.0392(12) 0.0702(17) -0.0049(11) 0.0341(15) 0.0096(13)
C6 0.089(2) 0.075(2) 0.105(3) 0.0057(18) 0.064(2) -0.0081(18)
C13 0.0546(14) 0.0477(14) 0.0531(14) 0.0034(10) 0.0240(11) -0.0004(11)
C14 0.0519(14) 0.0480(13) 0.0494(13) -0.0027(10) 0.0174(11) 0.0020(11)

loop_
_atom_type_symbol
_atom_type_description
_atom_type_scat_dispersion_real
_atom_type_scat_dispersion_imag
_atom_type_scat_source
C C 0.0033 0.0016 'International Tables Vol C Tables 4.2.6.8 and 6.1.1.4'
H H 0.0000 0.0000 'International Tables Vol C Tables 4.2.6.8 and 6.1.1.4'
N N 0.0061 0.0033 'International Tables Vol C Tables 4.2.6.8 and 6.1.1.4'
O O 0.0106 0.0060 'International Tables Vol C Tables 4.2.6.8 and 6.1.1.4'
S S 0.1246 0.1234 'International Tables Vol C Tables 4.2.6.8 and 6.1.1.4'
Fe Fe 0.3463 0.8444 'International Tables Vol C Tables 4.2.6.8 and 6.1.1.4'

loop_
_geom_angle_atom_site_label_1
_geom_angle_atom_site_label_2
_geom_angle_atom_site_label_3
_geom_angle
_geom_angle_site_symmetry_1
_geom_angle_site_symmetry_3
_geom_angle_publ_flag
O1 Fe1 N5 97.37(9) . . ?
O1 Fe1 N4 100.79(9) . . ?
N5 Fe1 N4 88.03(10) . . ?
O1 Fe1 N3 87.25(8) . . ?
N5 Fe1 N3 175.36(9) . . ?
N4 Fe1 N3 91.54(8) . . ?
O1 Fe1 N2 163.16(9) . . ?
N5 Fe1 N2 96.59(10) . . ?
N4 Fe1 N2 89.05(9) . . ?
N3 Fe1 N2 78.78(9) . . ?
O1 Fe1 N1 93.57(9) . . ?
N5 Fe1 N1 86.11(11) . . ?
N4 Fe1 N1 165.08(10) . . ?
N3 Fe1 N1 93.19(9) . . ?
N2 Fe1 N1 78.02(9) . . ?
C12 O1 Fe1 134.81(16) . . ?
C5 N3 C4 118.6(2) . . ?
C5 N3 Fe1 127.78(18) . . ?
C4 N3 Fe1 113.37(17) . . ?
C3 N2 C2 113.7(2) . . ?
C3 N2 Fe1 106.58(17) . . ?
C2 N2 Fe1 112.18(17) . . ?
C3 N2 H2 108(2) . . ?
C2 N2 H2 109(2) . . ?
Fe1 N2 H2 107(2) . . ?
C1 N1 Fe1 107.86(17) . . ?
C1 N1 H1N 108.9(18) . . ?
Fe1 N1 H1N 111.1(18) . . ?
C1 N1 H2N 117(2) . . ?
Fe1 N1 H2N 104(3) . . ?
H1N N1 H2N 108(3) . . ?
C13 N4 Fe1 165.7(2) . . ?
C14 N5 Fe1 166.7(2) . . ?
O1 C12 C11 117.0(2) . . ?
O1 C12 C7 123.4(2) . . ?
C11 C12 C7 119.6(2) . . ?
C10 C11 C12 121.6(3) . . ?
C10 C11 H17 119.2 . . ?
C12 C11 H17 119.2 . . ?
C9 C10 C11 119.6(3) . . ?
C9 C10 H1 120.2 . . ?
C11 C10 H1 120.2 . . ?
C10 C9 C8 119.9(3) . . ?
C10 C9 H16 120.0 . . ?
C8 C9 H16 120.0 . . ?
C9 C8 C7 123.0(3) . . ?
C9 C8 H8 118.5 . . ?
C7 C8 H8 118.5 . . ?
C8 C7 C12 116.3(3) . . ?
C8 C7 C5 119.7(3) . . ?
C12 C7 C5 124.0(2) . . ?
N3 C5 C7 121.7(2) . . ?
N3 C5 C6 120.1(3) . . ?
C7 C5 C6 118.2(3) . . ?
N3 C4 C3 110.0(2) . . ?
N3 C4 H12 109.7 . . ?
C3 C4 H12 109.7 . . ?
N3 C4 H11 109.7 . . ?
C3 C4 H11 109.7 . . ?
H12 C4 H11 108.2 . . ?
N2 C3 C4 109.4(2) . . ?
N2 C3 H10 109.8 . . ?
C4 C3 H10 109.8 . . ?
N2 C3 H9 109.8 . . ?
C4 C3 H9 109.8 . . ?
H10 C3 H9 108.2 . . ?
N2 C2 C1 108.6(2) . . ?
N2 C2 H3 110.0 . . ?
C1 C2 H3 110.0 . . ?
N2 C2 H6 110.0 . . ?
C1 C2 H6 110.0 . . ?
H3 C2 H6 108.3 . . ?
N1 C1 C2 106.7(2) . . ?
N1 C1 H5 110.4 . . ?
C2 C1 H5 110.4 . . ?
N1 C1 H4 110.4 . . ?
C2 C1 H4 110.4 . . ?
H5 C1 H4 108.6 . . ?
C5 C6 H15 109.5 . . ?
C5 C6 H13 109.5 . . ?
H15 C6 H13 109.5 . . ?
C5 C6 H14 109.5 . . ?
H15 C6 H14 109.5 . . ?
H13 C6 H14 109.5 . . ?
N4 C13 S1 178.7(3) . . ?
N5 C14 S2 179.7(3) . . ?

loop_
_geom_bond_atom_site_label_1
_geom_bond_atom_site_label_2
_geom_bond_distance
_geom_bond_site_symmetry_2
_geom_bond_publ_flag
Fe1 O1 1.8602(17) . ?
Fe1 N5 2.035(2) . ?
Fe1 N4 2.067(2) . ?
Fe1 N3 2.143(2) . ?
Fe1 N2 2.162(2) . ?
Fe1 N1 2.164(2) . ?
S1 C13 1.623(3) . ?
S2 C14 1.610(3) . ?
O1 C12 1.323(3) . ?
N3 C5 1.300(3) . ?
N3 C4 1.474(3) . ?
N2 C3 1.472(4) . ?
N2 C2 1.484(3) . ?
N2 H2 0.80(3) . ?
N1 C1 1.476(4) . ?
N1 H1N 0.96(3) . ?
N1 H2N 0.76(3) . ?
N4 C13 1.133(3) . ?
N5 C14 1.152(3) . ?
C12 C11 1.398(4) . ?
C12 C7 1.413(4) . ?
C11 C10 1.371(4) . ?
C11 H17 0.9300 . ?
C10 C9 1.362(5) . ?
C10 H1 0.9300 . ?
C9 C8 1.370(5) . ?
C9 H16 0.9300 . ?
C8 C7 1.402(4) . ?
C8 H8 0.9300 . ?
C7 C5 1.475(4) . ?
C5 C6 1.515(4) . ?
C4 C3 1.515(4) . ?
C4 H12 0.9700 . ?
C4 H11 0.9700 . ?
C3 H10 0.9700 . ?
C3 H9 0.9700 . ?
C2 C1 1.505(4) . ?
C2 H3 0.9700 . ?
C2 H6 0.9700 . ?
C1 H5 0.9700 . ?
C1 H4 0.9700 . ?
C6 H15 0.9600 . ?
C6 H13 0.9600 . ?
C6 H14 0.9600 . ?

loop_
_geom_torsion_atom_site_label_1
_geom_torsion_atom_site_label_2
_geom_torsion_atom_site_label_3
_geom_torsion_atom_site_label_4
_geom_torsion
_geom_torsion_site_symmetry_1
_geom_torsion_site_symmetry_2
_geom_torsion_site_symmetry_3
_geom_torsion_site_symmetry_4
_geom_torsion_publ_flag
N5 Fe1 O1 C12 -172.9(2) . . . . ?
N4 Fe1 O1 C12 -83.5(2) . . . . ?
N3 Fe1 O1 C12 7.6(2) . . . . ?
N2 Fe1 O1 C12 41.4(5) . . . . ?
N1 Fe1 O1 C12 100.6(2) . . . . ?
Fe1 O1 C12 C11 171.05(18) . . . . ?
Fe1 O1 C12 C7 -11.3(4) . . . . ?
O1 C12 C11 C10 177.4(2) . . . . ?
C7 C12 C11 C10 -0.3(4) . . . . ?
C12 C11 C10 C9 0.0(4) . . . . ?
C11 C10 C9 C8 0.6(5) . . . . ?
C10 C9 C8 C7 -0.8(5) . . . . ?
C9 C8 C7 C12 0.4(4) . . . . ?
C9 C8 C7 C5 179.8(3) . . . . ?
O1 C12 C7 C8 -177.5(2) . . . . ?
C11 C12 C7 C8 0.1(3) . . . . ?
O1 C12 C7 C5 3.2(4) . . . . ?
C11 C12 C7 C5 -179.2(2) . . . . ?
C4 N3 C5 C7 177.2(2) . . . . ?
Fe1 N3 C5 C7 -9.0(3) . . . . ?
C4 N3 C5 C6 -3.5(3) . . . . ?
Fe1 N3 C5 C6 170.35(19) . . . . ?
C8 C7 C5 N3 -172.7(2) . . . . ?
C12 C7 C5 N3 6.7(4) . . . . ?
C8 C7 C5 C6 8.0(4) . . . . ?
C12 C7 C5 C6 -172.7(2) . . . . ?
C5 N3 C4 C3 -166.7(2) . . . . ?
Fe1 N3 C4 C3 18.6(3) . . . . ?
C2 N2 C3 C4 -73.9(3) . . . . ?
Fe1 N2 C3 C4 50.2(2) . . . . ?
N3 C4 C3 N2 -46.0(3) . . . . ?
C3 N2 C2 C1 150.9(2) . . . . ?
Fe1 N2 C2 C1 29.9(3) . . . . ?
Fe1 N1 C1 C2 52.2(3) . . . . ?
N2 C2 C1 N1 -54.1(3) . . . . ?
